data_1545715
loop_
_publ_author_name
'Hamao, N.'
'Kataoka, K.'
'Akimoto, J.'

_publ_section_title
;
 Li-ion conductivity and crystal structure of garnet-type
 Li6.5La3M1.5Ta0.5O12 (M=Hf,Sn) oxides
;
_journal_name_full 'Journal of the Ceramic Society of Japan'
_journal_page_first 272
_journal_page_last 275
_journal_volume 125
_journal_year 2017
_chemical_formula_sum 'La3 Li6.5 O12 Sn1.5 Ta0.5'
_chemical_name_common Li6.5La3Sn1.5Ta0.5O12
_space_group_IT_number 230
_space_group_name_H-M_alt 'I a -3 d'
_symmetry_space_group_name_Hall '-I 4bd 2c 3'
_symmetry_space_group_name_H-M 'I a -3 d'
_cell_angle_alpha 90
_cell_angle_beta 90
_cell_angle_gamma 90
_cell_formula_units_Z 8
_cell_length_a 12.90227(9)
_cell_length_b 12.90227(9)
_cell_length_c 12.90227(9)
_cell_volume 2147.82(3)
_cod_data_source_file Li6.5La3Sn1.5Ta0.5O12.cif
_cod_data_source_block Li6.5La3Sn1.5Ta0.5O12
_cod_original_formula_sum 'Li6.5 La3 Sn1.5 Ta0.5 O12'
_cod_database_code 1545715

loop_
_space_group_symop_operation_xyz
'x, y, z'
'-x, -y, -z'
'-x+1/2, -y, z+1/2'
'x+1/2, y, -z+1/2'
'-x, y+1/2, -z+1/2'
'x, -y+1/2, z+1/2'
'x+1/2, -y+1/2, -z'
'-x+1/2, y+1/2, z'
'z, x, y'
'-z, -x, -y'
'z+1/2, -x+1/2, -y'
'-z+1/2, x+1/2, y'
'-z+1/2, -x, y+1/2'
'z+1/2, x, -y+1/2'
'-z, x+1/2, -y+1/2'
'z, -x+1/2, y+1/2'
'y, z, x'
'-y, -z, -x'
'-y, z+1/2, -x+1/2'
'y, -z+1/2, x+1/2'
'y+1/2, -z+1/2, -x'
'-y+1/2, z+1/2, x'
'-y+1/2, -z, x+1/2'
'y+1/2, z, -x+1/2'
'y+3/4, x+1/4, -z+1/4'
'-y+1/4, -x+3/4, z+3/4'
'-y+3/4, -x+3/4, -z+3/4'
'y+1/4, x+1/4, z+1/4'
'y+1/4, -x+1/4, z+3/4'
'-y+3/4, x+3/4, -z+1/4'
'-y+1/4, x+3/4, z+1/4'
'y+3/4, -x+1/4, -z+3/4'
'x+3/4, z+1/4, -y+1/4'
'-x+1/4, -z+3/4, y+3/4'
'-x+1/4, z+3/4, y+1/4'
'x+3/4, -z+1/4, -y+3/4'
'-x+3/4, -z+3/4, -y+3/4'
'x+1/4, z+1/4, y+1/4'
'x+1/4, -z+1/4, y+3/4'
'-x+3/4, z+3/4, -y+1/4'
'z+3/4, y+1/4, -x+1/4'
'-z+1/4, -y+3/4, x+3/4'
'z+1/4, -y+1/4, x+3/4'
'-z+3/4, y+3/4, -x+1/4'
'-z+1/4, y+3/4, x+1/4'
'z+3/4, -y+1/4, -x+3/4'
'-z+3/4, -y+3/4, -x+3/4'
'z+1/4, y+1/4, x+1/4'
'x+1/2, y+1/2, z+1/2'
'-x+1/2, -y+1/2, -z+1/2'
'-x, -y+1/2, z'
'x, y+1/2, -z'
'-x+1/2, y, -z'
'x+1/2, -y, z'
'x, -y, -z+1/2'
'-x, y, z+1/2'
'z+1/2, x+1/2, y+1/2'
'-z+1/2, -x+1/2, -y+1/2'
'z, -x, -y+1/2'
'-z, x, y+1/2'
'-z, -x+1/2, y'
'z, x+1/2, -y'
'-z+1/2, x, -y'
'z+1/2, -x, y'
'y+1/2, z+1/2, x+1/2'
'-y+1/2, -z+1/2, -x+1/2'
'-y+1/2, z, -x'
'y+1/2, -z, x'
'y, -z, -x+1/2'
'-y, z, x+1/2'
'-y, -z+1/2, x'
'y, z+1/2, -x'
'y+1/4, x+3/4, -z+3/4'
'-y+3/4, -x+1/4, z+1/4'
'-y+1/4, -x+1/4, -z+1/4'
'y+3/4, x+3/4, z+3/4'
'y+3/4, -x+3/4, z+1/4'
'-y+1/4, x+1/4, -z+3/4'
'-y+3/4, x+1/4, z+3/4'
'y+1/4, -x+3/4, -z+1/4'
'x+1/4, z+3/4, -y+3/4'
'-x+3/4, -z+1/4, y+1/4'
'-x+3/4, z+1/4, y+3/4'
'x+1/4, -z+3/4, -y+1/4'
'-x+1/4, -z+1/4, -y+1/4'
'x+3/4, z+3/4, y+3/4'
'x+3/4, -z+3/4, y+1/4'
'-x+1/4, z+1/4, -y+3/4'
'z+1/4, y+3/4, -x+3/4'
'-z+3/4, -y+1/4, x+1/4'
'z+3/4, -y+3/4, x+1/4'
'-z+1/4, y+1/4, -x+3/4'
'-z+3/4, y+1/4, x+3/4'
'z+1/4, -y+3/4, -x+1/4'
'-z+1/4, -y+1/4, -x+1/4'
'z+3/4, y+3/4, x+3/4'

loop_
_atom_site_label
_atom_site_occupancy
_atom_site_fract_x
_atom_site_fract_y
_atom_site_fract_z
_atom_site_adp_type
_atom_site_U_iso_or_equiv
_atom_site_type_symbol
La 1.0 0.125000 0.000000 0.250000 Uiso 0.004000 La
SnTa 0.7500 0.000000 0.000000 0.000000 Uiso 0.001400 Sn
SnTa 0.2500 0.000000 0.000000 0.000000 Uiso 0.001400 Ta
Li1 0.6000 0.375000 0.000000 0.250000 Uiso 0.022000 Li
Li2 0.3900 0.158(3) 0.671(2) 0.574(2) Uiso 0.019000 Li
O 1.0 -0.0350(2) 0.0515(4) 0.1489(2) Uiso 0.002000 O
